data_2231021
loop_
_publ_author_name
'Vennila, Jasmine P.'
'Thiruvadigal, D. John'
'Kavitha, Helen P.'
'Chakkaravarthi, G.'
'Manivannan, V.'

_publ_section_title
;
 <i>N</i>-[2-(3,4-Dimethoxyphenyl)ethyl]-<i>N</i>,4-dimethylbenzenesulfonamide
;
_journal_coeditor_code BT5588
_journal_issue 8
_journal_name_full 'Acta Crystallographica Section E'
_journal_page_first o2186
_journal_paper_doi 10.1107/S1600536811029746
_journal_volume 67
_journal_year 2011
_chemical_formula_iupac 'C18 H23 N O4 S'
_chemical_formula_moiety 'C18 H23 N O4 S'
_chemical_formula_sum 'C18 H23 N O4 S'
_chemical_formula_weight 349.43
_chemical_name_systematic
;
<i>N</i>-[2-(3,4-Dimethoxyphenyl)ethyl]-<i>N</i>,4-dimethylbenzenesulfonamide
;
_space_group_IT_number 14
_symmetry_cell_setting monoclinic
_symmetry_space_group_name_Hall '-P 2yn'
_symmetry_space_group_name_H-M 'P 1 21/n 1'
_atom_sites_solution_hydrogens geom
_atom_sites_solution_primary direct
_atom_sites_solution_secondary difmap
_audit_creation_method SHELXL-97
_cell_angle_alpha 90.00
_cell_angle_beta 92.949(4)
_cell_angle_gamma 90.00
_cell_formula_units_Z 4
_cell_length_a 5.7814(4)
_cell_length_b 13.9861(12)
_cell_length_c 21.9791(18)
_cell_measurement_reflns_used 6145
_cell_measurement_temperature 295(2)
_cell_measurement_theta_max 25.5
_cell_measurement_theta_min 2.4
_cell_volume 1774.9(2)
_computing_cell_refinement 'SAINT (Bruker, 2004)'
_computing_data_collection 'APEX2 (Bruker, 2004)'
_computing_data_reduction 'SAINT (Bruker, 2004)'
_computing_molecular_graphics 'PLATON (Spek, 2009)'
_computing_publication_material 'SHELXL97 (Sheldrick, 2008)'
_computing_structure_refinement 'SHELXL97 (Sheldrick, 2008)'
_computing_structure_solution 'SHELXS97 (Sheldrick, 2008)'
_diffrn_ambient_temperature 295(2)
_diffrn_measured_fraction_theta_full 0.988
_diffrn_measured_fraction_theta_max 0.988
_diffrn_measurement_device_type 'Bruker Kappa APEXII'
_diffrn_measurement_method '\w and \f'
_diffrn_radiation_monochromator graphite
_diffrn_radiation_source 'fine-focus sealed tube'
_diffrn_radiation_type MoK\a
_diffrn_radiation_wavelength 0.71073
_diffrn_reflns_av_R_equivalents 0.0355
_diffrn_reflns_av_sigmaI/netI 0.0255
_diffrn_reflns_limit_h_max 7
_diffrn_reflns_limit_h_min -4
_diffrn_reflns_limit_k_max 17
_diffrn_reflns_limit_k_min -16
_diffrn_reflns_limit_l_max 26
_diffrn_reflns_limit_l_min -26
_diffrn_reflns_number 18724
_diffrn_reflns_theta_full 25.75
_diffrn_reflns_theta_max 25.75
_diffrn_reflns_theta_min 2.36
_diffrn_standards_interval_time 0
_diffrn_standards_number 0
_exptl_absorpt_coefficient_mu 0.203
_exptl_absorpt_correction_T_max 0.9604
_exptl_absorpt_correction_T_min 0.9415
_exptl_absorpt_correction_type multi-scan
_exptl_absorpt_process_details '(SADABS; Sheldrick, 1996)'
_exptl_crystal_colour colourless
_exptl_crystal_density_diffrn 1.308
_exptl_crystal_density_method 'not measured'
_exptl_crystal_description block
_exptl_crystal_F_000 744
_exptl_crystal_size_max 0.30
_exptl_crystal_size_mid 0.24
_exptl_crystal_size_min 0.20
_refine_diff_density_max 0.193
_refine_diff_density_min -0.298
_refine_ls_extinction_method none
_refine_ls_goodness_of_fit_ref 1.044
_refine_ls_hydrogen_treatment constr
_refine_ls_matrix_type full
_refine_ls_number_parameters 221
_refine_ls_number_reflns 3343
_refine_ls_number_restraints 0
_refine_ls_restrained_S_all 1.044
_refine_ls_R_factor_all 0.0555
_refine_ls_R_factor_gt 0.0396
_refine_ls_shift/su_max 0.000
_refine_ls_shift/su_mean 0.000
_refine_ls_structure_factor_coef Fsqd
_refine_ls_weighting_details 'calc w=1/[\s^2^(Fo^2^)+(0.0471P)^2^+0.6472P] where P=(Fo^2^+2Fc^2^)/3'
_refine_ls_weighting_scheme calc
_refine_ls_wR_factor_gt 0.0992
_refine_ls_wR_factor_ref 0.1095
_reflns_number_gt 2614
_reflns_number_total 3343
_reflns_threshold_expression I>2sigma(I)
_cod_data_source_file bt5588.cif
_cod_data_source_block I
_cod_original_sg_symbol_H-M 'P 21/n'
_cod_database_code 2231021
_cod_database_fobs_code 2231021

loop_
_symmetry_equiv_pos_as_xyz
'x, y, z'
'-x+1/2, y+1/2, -z+1/2'
'-x, -y, -z'
'x-1/2, -y-1/2, z-1/2'

loop_
_atom_site_type_symbol
_atom_site_label
_atom_site_fract_x
_atom_site_fract_y
_atom_site_fract_z
_atom_site_U_iso_or_equiv
_atom_site_adp_type
_atom_site_calc_flag
_atom_site_refinement_flags
_atom_site_occupancy
_atom_site_symmetry_multiplicity
S S1 0.58829(8) 0.85799(4) 0.11159(2) 0.04660(17) Uani d . 1 1
O O1 0.6833(3) 0.87108(11) 0.05383(7) 0.0609(4) Uani d . 1 1
O O2 0.7388(3) 0.84655(12) 0.16418(7) 0.0663(5) Uani d . 1 1
O O3 0.0375(3) 0.48564(11) -0.16121(7) 0.0607(4) Uani d . 1 1
O O4 -0.3215(2) 0.58964(12) -0.18094(6) 0.0612(4) Uani d . 1 1
N N1 0.4284(3) 0.76123(11) 0.10662(7) 0.0430(4) Uani d . 1 1
C C1 0.3980(3) 0.95272(13) 0.12431(8) 0.0425(4) Uani d . 1 1
C C2 0.3502(4) 0.97724(15) 0.18308(9) 0.0537(5) Uani d . 1 1
H H2 0.4308 0.9487 0.2160 0.064 Uiso calc R 1 1
C C3 0.1823(4) 1.04423(16) 0.19236(11) 0.0628(6) Uani d . 1 1
H H3 0.1501 1.0610 0.2320 0.075 Uiso calc R 1 1
C C4 0.0602(4) 1.08733(15) 0.14425(11) 0.0597(6) Uani d . 1 1
C C5 0.1148(4) 1.06328(16) 0.08611(11) 0.0615(6) Uani d . 1 1
H H5 0.0368 1.0929 0.0532 0.074 Uiso calc R 1 1
C C6 0.2822(4) 0.99631(15) 0.07548(9) 0.0522(5) Uani d . 1 1
H H6 0.3167 0.9807 0.0358 0.063 Uiso calc R 1 1
C C7 -0.1298(5) 1.15787(19) 0.15501(15) 0.0872(9) Uani d . 1 1
H H7A -0.0652 1.2209 0.1591 0.131 Uiso calc R 1 1
H H7B -0.2038 1.1412 0.1916 0.131 Uiso calc R 1 1
H H7C -0.2416 1.1565 0.1212 0.131 Uiso calc R 1 1
C C8 0.3156(4) 0.73564(17) 0.16243(10) 0.0587(6) Uani d . 1 1
H H8A 0.1778 0.7732 0.1656 0.088 Uiso calc R 1 1
H H8B 0.4194 0.7478 0.1971 0.088 Uiso calc R 1 1
H H8C 0.2755 0.6690 0.1613 0.088 Uiso calc R 1 1
C C9 0.2771(4) 0.75162(14) 0.05110(9) 0.0492(5) Uani d . 1 1
H H9A 0.3440 0.7863 0.0181 0.059 Uiso calc R 1 1
H H9B 0.1272 0.7796 0.0580 0.059 Uiso calc R 1 1
C C10 0.2458(4) 0.64822(14) 0.03316(9) 0.0497(5) Uani d . 1 1
H H10A 0.3961 0.6211 0.0256 0.060 Uiso calc R 1 1
H H10B 0.1841 0.6135 0.0669 0.060 Uiso calc R 1 1
C C11 0.0868(3) 0.63423(13) -0.02258(8) 0.0408(4) Uani d . 1 1
C C12 -0.1148(3) 0.68548(15) -0.03237(9) 0.0489(5) Uani d . 1 1
H H12 -0.1572 0.7298 -0.0034 0.059 Uiso calc R 1 1
C C13 -0.2558(3) 0.67224(15) -0.08459(9) 0.0498(5) Uani d . 1 1
H H13 -0.3904 0.7082 -0.0905 0.060 Uiso calc R 1 1
C C14 -0.1991(3) 0.60677(14) -0.12757(8) 0.0420(4) Uani d . 1 1
C C15 0.0004(3) 0.55133(13) -0.11718(8) 0.0416(4) Uani d . 1 1
C C16 0.1404(3) 0.56603(13) -0.06575(9) 0.0431(5) Uani d . 1 1
H H16 0.2742 0.5296 -0.0596 0.052 Uiso calc R 1 1
C C17 0.2289(4) 0.42275(18) -0.15152(13) 0.0742(7) Uani d . 1 1
H H17A 0.3703 0.4588 -0.1508 0.111 Uiso calc R 1 1
H H17B 0.2287 0.3767 -0.1839 0.111 Uiso calc R 1 1
H H17C 0.2169 0.3903 -0.1133 0.111 Uiso calc R 1 1
C C18 -0.4992(4) 0.65515(19) -0.19872(11) 0.0662(7) Uani d . 1 1
H H18A -0.6191 0.6526 -0.1701 0.099 Uiso calc R 1 1
H H18B -0.5626 0.6386 -0.2386 0.099 Uiso calc R 1 1
H H18C -0.4363 0.7186 -0.1995 0.099 Uiso calc R 1 1

loop_
_atom_site_aniso_label
_atom_site_aniso_U_11
_atom_site_aniso_U_22
_atom_site_aniso_U_33
_atom_site_aniso_U_12
_atom_site_aniso_U_13
_atom_site_aniso_U_23
S1 0.0386(3) 0.0522(3) 0.0483(3) 0.0061(2) -0.0042(2) -0.0112(2)
O1 0.0549(9) 0.0663(10) 0.0630(10) 0.0020(7) 0.0177(7) -0.0123(8)
O2 0.0512(8) 0.0763(11) 0.0685(10) 0.0111(8) -0.0249(7) -0.0178(8)
O3 0.0600(9) 0.0594(9) 0.0614(9) 0.0207(7) -0.0094(7) -0.0241(7)
O4 0.0541(8) 0.0736(11) 0.0538(9) 0.0195(7) -0.0170(7) -0.0185(8)
N1 0.0453(9) 0.0435(9) 0.0394(9) 0.0073(7) -0.0075(7) -0.0039(7)
C1 0.0457(10) 0.0391(10) 0.0425(11) 0.0008(8) 0.0010(8) -0.0059(8)
C2 0.0714(14) 0.0478(12) 0.0420(12) 0.0067(10) 0.0031(10) -0.0046(9)
C3 0.0869(17) 0.0490(13) 0.0548(14) 0.0079(12) 0.0246(12) -0.0054(11)
C4 0.0648(14) 0.0407(12) 0.0757(16) 0.0065(10) 0.0224(12) 0.0010(11)
C5 0.0687(14) 0.0523(13) 0.0631(14) 0.0140(11) -0.0003(11) 0.0081(11)
C6 0.0634(13) 0.0507(12) 0.0426(11) 0.0062(10) 0.0041(9) -0.0023(9)
C7 0.0838(18) 0.0608(16) 0.120(2) 0.0226(14) 0.0352(17) 0.0052(16)
C8 0.0647(14) 0.0592(14) 0.0520(13) 0.0055(11) 0.0017(10) -0.0009(11)
C9 0.0508(11) 0.0448(11) 0.0501(12) 0.0040(9) -0.0139(9) -0.0035(9)
C10 0.0555(12) 0.0445(12) 0.0480(12) 0.0055(9) -0.0088(9) -0.0028(9)
C11 0.0425(10) 0.0379(10) 0.0416(11) 0.0011(8) -0.0021(8) -0.0006(8)
C12 0.0471(11) 0.0535(12) 0.0459(11) 0.0088(9) 0.0014(9) -0.0142(9)
C13 0.0390(10) 0.0563(12) 0.0536(12) 0.0140(9) -0.0031(9) -0.0107(10)
C14 0.0378(9) 0.0457(11) 0.0420(11) 0.0025(8) -0.0031(8) -0.0035(9)
C15 0.0424(10) 0.0368(10) 0.0453(11) 0.0031(8) 0.0012(8) -0.0068(8)
C16 0.0407(10) 0.0354(10) 0.0525(12) 0.0076(8) -0.0036(8) -0.0023(9)
C17 0.0615(14) 0.0631(16) 0.0972(19) 0.0222(12) -0.0040(13) -0.0318(14)
C18 0.0567(13) 0.0845(18) 0.0556(14) 0.0189(12) -0.0147(11) -0.0004(12)

loop_
_atom_type_symbol
_atom_type_description
_atom_type_scat_dispersion_real
_atom_type_scat_dispersion_imag
_atom_type_scat_source
C C 0.0033 0.0016 'International Tables Vol C Tables 4.2.6.8 and 6.1.1.4'
H H 0.0000 0.0000 'International Tables Vol C Tables 4.2.6.8 and 6.1.1.4'
N N 0.0061 0.0033 'International Tables Vol C Tables 4.2.6.8 and 6.1.1.4'
O O 0.0106 0.0060 'International Tables Vol C Tables 4.2.6.8 and 6.1.1.4'
S S 0.1246 0.1234 'International Tables Vol C Tables 4.2.6.8 and 6.1.1.4'

loop_
_geom_angle_atom_site_label_1
_geom_angle_atom_site_label_2
_geom_angle_atom_site_label_3
_geom_angle
O2 S1 O1 119.54(10)
O2 S1 N1 106.32(9)
O1 S1 N1 106.83(9)
O2 S1 C1 108.57(9)
O1 S1 C1 108.64(9)
N1 S1 C1 106.15(9)
C15 O3 C17 117.52(16)
C14 O4 C18 117.51(16)
C8 N1 C9 113.66(16)
C8 N1 S1 114.86(13)
C9 N1 S1 116.11(13)
C6 C1 C2 120.49(18)
C6 C1 S1 119.59(15)
C2 C1 S1 119.67(15)
C3 C2 C1 119.1(2)
C3 C2 H2 120.4
C1 C2 H2 120.4
C2 C3 C4 121.5(2)
C2 C3 H3 119.2
C4 C3 H3 119.2
C5 C4 C3 118.2(2)
C5 C4 C7 120.8(2)
C3 C4 C7 121.0(2)
C4 C5 C6 121.5(2)
C4 C5 H5 119.3
C6 C5 H5 119.3
C5 C6 C1 119.15(19)
C5 C6 H6 120.4
C1 C6 H6 120.4
C4 C7 H7A 109.5
C4 C7 H7B 109.5
H7A C7 H7B 109.5
C4 C7 H7C 109.5
H7A C7 H7C 109.5
H7B C7 H7C 109.5
N1 C8 H8A 109.5
N1 C8 H8B 109.5
H8A C8 H8B 109.5
N1 C8 H8C 109.5
H8A C8 H8C 109.5
H8B C8 H8C 109.5
N1 C9 C10 111.29(16)
N1 C9 H9A 109.4
C10 C9 H9A 109.4
N1 C9 H9B 109.4
C10 C9 H9B 109.4
H9A C9 H9B 108.0
C11 C10 C9 113.42(16)
C11 C10 H10A 108.9
C9 C10 H10A 108.9
C11 C10 H10B 108.9
C9 C10 H10B 108.9
H10A C10 H10B 107.7
C12 C11 C16 117.84(17)
C12 C11 C10 122.44(17)
C16 C11 C10 119.71(16)
C11 C12 C13 121.17(18)
C11 C12 H12 119.4
C13 C12 H12 119.4
C14 C13 C12 120.65(18)
C14 C13 H13 119.7
C12 C13 H13 119.7
O4 C14 C13 125.54(17)
O4 C14 C15 115.54(16)
C13 C14 C15 118.91(17)
O3 C15 C16 125.43(17)
O3 C15 C14 114.69(16)
C16 C15 C14 119.88(17)
C15 C16 C11 121.46(17)
C15 C16 H16 119.3
C11 C16 H16 119.3
O3 C17 H17A 109.5
O3 C17 H17B 109.5
H17A C17 H17B 109.5
O3 C17 H17C 109.5
H17A C17 H17C 109.5
H17B C17 H17C 109.5
O4 C18 H18A 109.5
O4 C18 H18B 109.5
H18A C18 H18B 109.5
O4 C18 H18C 109.5
H18A C18 H18C 109.5
H18B C18 H18C 109.5

loop_
_geom_bond_atom_site_label_1
_geom_bond_atom_site_label_2
_geom_bond_distance
S1 O2 1.4195(15)
S1 O1 1.4210(15)
S1 N1 1.6391(17)
S1 C1 1.7538(19)
O3 C15 1.359(2)
O3 C17 1.421(3)
O4 C14 1.360(2)
O4 C18 1.417(2)
N1 C8 1.463(3)
N1 C9 1.471(2)
C1 C6 1.378(3)
C1 C2 1.378(3)
C2 C3 1.372(3)
C2 H2 0.9300
C3 C4 1.380(3)
C3 H3 0.9300
C4 C5 1.374(3)
C4 C7 1.504(3)
C5 C6 1.375(3)
C5 H5 0.9300
C6 H6 0.9300
C7 H7A 0.9600
C7 H7B 0.9600
C7 H7C 0.9600
C8 H8A 0.9600
C8 H8B 0.9600
C8 H8C 0.9600
C9 C10 1.507(3)
C9 H9A 0.9700
C9 H9B 0.9700
C10 C11 1.506(3)
C10 H10A 0.9700
C10 H10B 0.9700
C11 C12 1.376(3)
C11 C16 1.392(3)
C12 C13 1.386(3)
C12 H12 0.9300
C13 C14 1.367(3)
C13 H13 0.9300
C14 C15 1.399(3)
C15 C16 1.372(2)
C16 H16 0.9300
C17 H17A 0.9600
C17 H17B 0.9600
C17 H17C 0.9600
C18 H18A 0.9600
C18 H18B 0.9600
C18 H18C 0.9600

loop_
_geom_hbond_atom_site_label_D
_geom_hbond_atom_site_label_H
_geom_hbond_atom_site_label_A
_geom_hbond_site_symmetry_A
_geom_hbond_distance_DH
_geom_hbond_distance_HA
_geom_hbond_distance_DA
_geom_hbond_angle_DHA
_geom_hbond_publ_flag
C2 H2 O2 . 0.93 2.59 2.942(3) 103 y
C8 H8B O2 . 0.96 2.44 2.895(3) 109 y
C9 H9A O1 . 0.97 2.39 2.880(3) 111 y
C12 H12 O1 1_455 0.93 2.54 3.452(2) 166 y
C18 H18B O2 4_475 0.96 2.38 3.302(3) 160 y

loop_
_geom_torsion_atom_site_label_1
_geom_torsion_atom_site_label_2
_geom_torsion_atom_site_label_3
_geom_torsion_atom_site_label_4
_geom_torsion
O2 S1 N1 C8 51.06(16)
O1 S1 N1 C8 179.76(14)
C1 S1 N1 C8 -64.43(15)
O2 S1 N1 C9 -172.91(13)
O1 S1 N1 C9 -44.21(15)
C1 S1 N1 C9 71.59(15)
O2 S1 C1 C6 161.10(17)
O1 S1 C1 C6 29.63(19)
N1 S1 C1 C6 -84.94(18)
O2 S1 C1 C2 -24.6(2)
O1 S1 C1 C2 -156.06(17)
N1 S1 C1 C2 89.36(18)
C6 C1 C2 C3 1.4(3)
S1 C1 C2 C3 -172.90(17)
C1 C2 C3 C4 0.1(4)
C2 C3 C4 C5 -1.6(4)
C2 C3 C4 C7 177.6(2)
C3 C4 C5 C6 1.7(4)
C7 C4 C5 C6 -177.6(2)
C4 C5 C6 C1 -0.2(3)
C2 C1 C6 C5 -1.3(3)
S1 C1 C6 C5 172.95(17)
C8 N1 C9 C10 -75.5(2)
S1 N1 C9 C10 147.97(15)
N1 C9 C10 C11 178.43(16)
C9 C10 C11 C12 -41.2(3)
C9 C10 C11 C16 140.1(2)
C16 C11 C12 C13 -2.3(3)
C10 C11 C12 C13 178.9(2)
C11 C12 C13 C14 0.8(3)
C18 O4 C14 C13 11.4(3)
C18 O4 C14 C15 -168.70(19)
C12 C13 C14 O4 -178.3(2)
C12 C13 C14 C15 1.8(3)
C17 O3 C15 C16 4.2(3)
C17 O3 C15 C14 -176.0(2)
O4 C14 C15 O3 -2.4(3)
C13 C14 C15 O3 177.47(19)
O4 C14 C15 C16 177.38(18)
C13 C14 C15 C16 -2.7(3)
O3 C15 C16 C11 -179.08(18)
C14 C15 C16 C11 1.2(3)
C12 C11 C16 C15 1.4(3)
C10 C11 C16 C15 -179.82(18)

loop_
_cod_related_entry_id
_cod_related_entry_database
_cod_related_entry_code
1 ChemSpider 6769760
